data_2100555
loop_
_publ_author_name
'C. D. Antoniadis'
'A. J. Blake'
'S. K. Hadjikakou'
'N. Hadjiliadis'
'P. Hubberstey'
'M. Schr\"oder'
'C. Wilson'

_publ_section_title
;
 Structural characterization of selenium and selenium-diiodine
 analogues of the antithyroid drug 6-<i>n</i>-propyl-2-thiouracil and
 its alkyl derivatives
;
_journal_coeditor_code SO5003
_journal_date_accepted 2006-03-29
_journal_date_recd_electronic 2006-03-08
_journal_issue 4
_journal_name_full 'Acta Crystallographica Section B'
_journal_page_first 580
_journal_page_last 591
_journal_paper_category FA
_journal_paper_doi 10.1107/S0108768106011426
_journal_volume 62
_journal_year 2006
_chemical_formula_moiety 'C7 H10 N2 O Se'
_chemical_formula_sum 'C7 H10 N2 O Se'
_chemical_formula_weight 217.13
_chemical_name_systematic
;
 ?
;
_space_group_IT_number 2
_symmetry_cell_setting triclinic
_symmetry_space_group_name_Hall '-P 1'
_symmetry_space_group_name_H-M 'P -1'
_atom_sites_solution_hydrogens 'geometrically placed, NH from delta-F and then idealised'
_atom_sites_solution_primary direct
_atom_sites_solution_secondary difmap
_audit_creation_method 'enCIFer editing of SHELXL97 CIF output'
_cell_angle_alpha 106.019(2)
_cell_angle_beta 105.366(2)
_cell_angle_gamma 96.166(2)
_cell_formula_units_Z 6
_cell_length_a 8.9192(9)
_cell_length_b 10.6403(10)
_cell_length_c 15.1965(15)
_cell_measurement_reflns_used 3689
_cell_measurement_temperature 150(2)
_cell_measurement_theta_max 27.55
_cell_measurement_theta_min 2.4
_cell_volume 1311.0(2)
_computing_cell_refinement 'Bruker SAINT version 6.36a (Bruker, 2000)'
_computing_data_collection 'Bruker SMART version 5.625 (Bruker, 2001)'
_computing_data_reduction 'Bruker SAINT; Bruker SHELXTL (Bruker, 2001)'
_computing_molecular_graphics 'PLATON (Spek, 2003)'
_computing_publication_material 'enCIFer (Allen et al., 2004); PLATON'
_computing_structure_refinement 'SHELXL97 (Sheldrick, 1997)'
_computing_structure_solution 'SHELXS97 (Sheldrick, 1990)'
_diffrn_ambient_temperature 150(2)
_diffrn_measured_fraction_theta_full 0.957
_diffrn_measured_fraction_theta_max 0.953
_diffrn_measurement_device_type 'Bruker SMART APEX CCD area detector'
_diffrn_measurement_method \w
_diffrn_radiation_monochromator graphite
_diffrn_radiation_source 'sealed tube'
_diffrn_radiation_type MoK\a
_diffrn_radiation_wavelength 0.71073
_diffrn_reflns_av_R_equivalents 0.013
_diffrn_reflns_av_sigmaI/netI 0.031
_diffrn_reflns_limit_h_max 7
_diffrn_reflns_limit_h_min -11
_diffrn_reflns_limit_k_max 13
_diffrn_reflns_limit_k_min -13
_diffrn_reflns_limit_l_max 19
_diffrn_reflns_limit_l_min -17
_diffrn_reflns_number 8163
_diffrn_reflns_theta_full 27.50
_diffrn_reflns_theta_max 27.58
_diffrn_reflns_theta_min 2.41
_diffrn_standards_decay_% 0
_diffrn_standards_number 0
_exptl_absorpt_coefficient_mu 4.242
_exptl_absorpt_correction_T_max 0.770
_exptl_absorpt_correction_T_min 0.581
_exptl_absorpt_correction_type multi-scan
_exptl_absorpt_process_details 'Bruker SADABS v2.03'
_exptl_crystal_colour colourless
_exptl_crystal_density_diffrn 1.650
_exptl_crystal_density_method 'not measured'
_exptl_crystal_description tablet
_exptl_crystal_F_000 648
_exptl_crystal_size_max 0.25
_exptl_crystal_size_mid 0.14
_exptl_crystal_size_min 0.06
_refine_diff_density_max 0.65
_refine_diff_density_min -0.40
_refine_ls_extinction_method none
_refine_ls_goodness_of_fit_ref 1.04
_refine_ls_hydrogen_treatment constr
_refine_ls_matrix_type full
_refine_ls_number_parameters 298
_refine_ls_number_reflns 5780
_refine_ls_number_restraints 0
_refine_ls_restrained_S_all 1.04
_refine_ls_R_factor_all 0.0355
_refine_ls_R_factor_gt 0.0280
_refine_ls_shift/su_max 0.001
_refine_ls_shift/su_mean 0.000
_refine_ls_structure_factor_coef Fsqd
_refine_ls_weighting_details 'calc w=1/[\s^2^(Fo^2^)+(0.033P)^2^+0.854P] where P=(Fo^2^+2Fc^2^)/3'
_refine_ls_weighting_scheme calc
_refine_ls_wR_factor_gt 0.0674
_refine_ls_wR_factor_ref 0.0710
_reflns_number_gt 4932
_reflns_number_total 5780
_reflns_threshold_expression >2\s(I)
_cod_data_source_file so5003.cif
_cod_data_source_block 4
_cod_depositor_comments
;
The following automatic conversions were performed:
'_symmetry_cell_setting' value 'Triclinic' changed to 'triclinic'
according to '/home/saulius/struct/CIF-dictionaries/cif_core.dic'
dictionary named 'cif_core.dic' version 2.4.1 from 2010-06-29.

Automatic conversion script
Id: cif_fix_enum 1527 2010-12-29 10:47:43Z saulius 

The following automatic conversions were performed:

'_symmetry_cell_setting' value 'Triclinic' changed to 'triclinic'
according to /home/saulius/struct/CIF-dictionaries/cif_core.dic
dictionary named 'cif_core.dic' version 2.4.1 from 2010-06-29.

Automatic conversion script
Id: cif_fix_values 1715 2011-07-08 13:25:40Z adriana 
;
_cod_database_code 2100555

loop_
_symmetry_equiv_pos_as_xyz
'x, y, z'
'-x, -y, -z'

loop_
_atom_site_type_symbol
_atom_site_label
_atom_site_fract_x
_atom_site_fract_y
_atom_site_fract_z
_atom_site_U_iso_or_equiv
_atom_site_adp_type
_atom_site_calc_flag
_atom_site_refinement_flags
_atom_site_occupancy
Se Se1 1.07398(3) 0.80241(2) 0.489662(16) 0.02136(7) Uani d . 1
O O1 0.9476(2) 0.59638(17) 0.12915(12) 0.0285(4) Uani d . 1
N N1 0.9208(2) 0.89862(18) 0.34418(13) 0.0183(4) Uani d . 1
H H1A 0.9156 0.9646 0.3925 0.022 Uiso calc R 1
C C2 0.9924(3) 0.8001(2) 0.36425(16) 0.0176(4) Uani d . 1
N N3 0.9998(2) 0.70197(19) 0.28899(14) 0.0196(4) Uani d . 1
H H3A 1.0503 0.6392 0.3014 0.024 Uiso calc R 1
C C4 0.9335(3) 0.6915(2) 0.19217(17) 0.0219(5) Uani d . 1
C C5 0.8561(3) 0.7987(2) 0.17681(17) 0.0226(5) Uani d . 1
H H5A 0.8050 0.7969 0.1130 0.027 Uiso calc R 1
C C6 0.8549(3) 0.9013(2) 0.25115(17) 0.0193(5) Uani d . 1
C C7 0.7970(3) 1.0269(2) 0.24404(17) 0.0218(5) Uani d . 1
H H7A 0.7532 1.0597 0.2985 0.026 Uiso calc R 1
C C8 0.6658(3) 1.0049(3) 0.15028(19) 0.0305(6) Uani d . 1
H H8A 0.5767 0.9373 0.1444 0.046 Uiso calc R 1
H H8B 0.7066 0.9745 0.0958 0.046 Uiso calc R 1
H H8C 0.6298 1.0888 0.1504 0.046 Uiso calc R 1
C C9 0.9385(3) 1.1326(2) 0.2569(2) 0.0304(6) Uani d . 1
H H9A 1.0200 1.1450 0.3180 0.046 Uiso calc R 1
H H9B 0.9038 1.2170 0.2574 0.046 Uiso calc R 1
H H9C 0.9824 1.1034 0.2036 0.046 Uiso calc R 1
Se Se1A 0.69491(3) 0.71890(3) -0.093473(18) 0.03059(8) Uani d . 1
O O1A 0.4581(3) 0.25574(19) -0.32509(13) 0.0393(5) Uani d . 1
N N1A 0.7470(2) 0.4752(2) -0.06506(14) 0.0236(4) Uani d . 1
H H1AA 0.8105 0.5243 -0.0079 0.028 Uiso calc R 1
C C2A 0.6681(3) 0.5381(2) -0.12369(17) 0.0238(5) Uani d . 1
N N3A 0.5675(3) 0.4566(2) -0.20863(15) 0.0264(5) Uani d . 1
H H3AA 0.5075 0.4945 -0.2454 0.032 Uiso calc R 1
C C4A 0.5493(3) 0.3187(3) -0.24379(19) 0.0294(6) Uani d . 1
C C5A 0.6407(3) 0.2611(3) -0.17789(19) 0.0288(6) Uani d . 1
H H5AA 0.6356 0.1675 -0.1966 0.035 Uiso calc R 1
C C6A 0.7335(3) 0.3383(2) -0.08979(18) 0.0244(5) Uani d . 1
C C7A 0.8227(3) 0.2883(3) -0.01137(18) 0.0282(6) Uani d . 1
H H7AA 0.9309 0.3458 0.0194 0.034 Uiso calc R 1
C C8A 0.7373(4) 0.3039(3) 0.0660(2) 0.0383(7) Uani d . 1
H H8AA 0.7949 0.2717 0.1172 0.057 Uiso calc R 1
H H8AB 0.6290 0.2517 0.0367 0.057 Uiso calc R 1
H H8AC 0.7339 0.3981 0.0931 0.057 Uiso calc R 1
C C9A 0.8418(4) 0.1441(3) -0.0491(2) 0.0366(7) Uani d . 1
H H9AA 0.8965 0.1363 -0.0979 0.055 Uiso calc R 1
H H9AB 0.7371 0.0855 -0.0778 0.055 Uiso calc R 1
H H9AC 0.9042 0.1181 0.0042 0.055 Uiso calc R 1
Se Se1B 0.75370(3) 0.45066(2) 0.338610(18) 0.02597(7) Uani d . 1
N N1B 0.6585(2) 0.63716(19) 0.47242(14) 0.0200(4) Uani d . 1
H H1BA 0.6238 0.6691 0.4248 0.024 Uiso calc R 1
O O1B 0.8146(3) 0.48679(19) 0.68468(14) 0.0357(5) Uani d . 1
C C2B 0.7292(3) 0.5317(2) 0.45594(17) 0.0201(5) Uani d . 1
N N3B 0.7807(2) 0.4863(2) 0.53135(14) 0.0228(4) Uani d . 1
H H3BA 0.8293 0.4183 0.5221 0.027 Uiso calc R 1
C C4B 0.7638(3) 0.5376(2) 0.62238(18) 0.0243(5) Uani d . 1
C C5B 0.6852(3) 0.6498(2) 0.63353(18) 0.0225(5) Uani d . 1
H H5BA 0.6675 0.6895 0.6931 0.027 Uiso calc R 1
C C6B 0.6366(3) 0.6989(2) 0.56018(17) 0.0186(5) Uani d . 1
C C7B 0.5636(3) 0.8212(2) 0.56518(18) 0.0218(5) Uani d . 1
H H7BA 0.4642 0.7970 0.5096 0.026 Uiso calc R 1
C C8B 0.6764(3) 0.9317(2) 0.5549(2) 0.0292(6) Uani d . 1
H H8BA 0.6281 1.0106 0.5581 0.044 Uiso calc R 1
H H8BB 0.6966 0.9005 0.4929 0.044 Uiso calc R 1
H H8BC 0.7766 0.9546 0.6073 0.044 Uiso calc R 1
C C9B 0.5202(4) 0.8717(3) 0.6568(2) 0.0343(6) Uani d . 1
H H9BA 0.4477 0.8005 0.6625 0.051 Uiso calc R 1
H H9BB 0.4684 0.9480 0.6549 0.051 Uiso calc R 1
H H9BC 0.6165 0.8993 0.7123 0.051 Uiso calc R 1

loop_
_atom_site_aniso_label
_atom_site_aniso_U_11
_atom_site_aniso_U_22
_atom_site_aniso_U_33
_atom_site_aniso_U_12
_atom_site_aniso_U_13
_atom_site_aniso_U_23
Se1 0.03137(14) 0.01777(11) 0.01345(11) 0.00925(9) 0.00318(9) 0.00452(9)
O1 0.0422(11) 0.0256(9) 0.0151(8) 0.0135(8) 0.0060(7) 0.0025(7)
N1 0.0231(10) 0.0168(9) 0.0145(9) 0.0078(8) 0.0050(8) 0.0035(7)
C2 0.0208(11) 0.0162(10) 0.0140(10) 0.0028(9) 0.0038(9) 0.0037(8)
N3 0.0263(11) 0.0169(9) 0.0164(9) 0.0083(8) 0.0051(8) 0.0063(8)
C4 0.0256(12) 0.0211(11) 0.0166(11) 0.0024(10) 0.0047(9) 0.0049(9)
C5 0.0269(13) 0.0246(11) 0.0164(11) 0.0084(10) 0.0031(9) 0.0088(9)
C6 0.0177(11) 0.0228(11) 0.0181(11) 0.0052(9) 0.0033(9) 0.0093(9)
C7 0.0255(12) 0.0240(11) 0.0184(12) 0.0107(10) 0.0067(10) 0.0085(9)
C8 0.0265(13) 0.0338(14) 0.0315(15) 0.0098(11) 0.0013(11) 0.0166(12)
C9 0.0331(14) 0.0229(12) 0.0322(14) 0.0063(11) 0.0021(11) 0.0115(11)
Se1A 0.04401(17) 0.02449(13) 0.01969(13) 0.01027(11) 0.00385(11) 0.00577(10)
O1A 0.0535(13) 0.0277(10) 0.0237(10) 0.0024(9) -0.0071(9) 0.0079(8)
N1A 0.0264(11) 0.0260(10) 0.0146(10) 0.0054(9) 0.0017(8) 0.0046(8)
C2A 0.0270(13) 0.0258(12) 0.0201(12) 0.0072(10) 0.0089(10) 0.0073(10)
N3A 0.0338(12) 0.0248(10) 0.0176(10) 0.0071(9) 0.0011(9) 0.0080(8)
C4A 0.0379(15) 0.0269(13) 0.0231(13) 0.0050(11) 0.0060(11) 0.0113(11)
C5A 0.0360(15) 0.0224(12) 0.0253(13) 0.0052(11) 0.0040(11) 0.0087(10)
C6A 0.0266(13) 0.0279(12) 0.0211(12) 0.0068(10) 0.0076(10) 0.0107(10)
C7A 0.0301(14) 0.0312(13) 0.0224(13) 0.0059(11) 0.0024(10) 0.0129(11)
C8A 0.0487(18) 0.0440(17) 0.0297(15) 0.0100(14) 0.0134(13) 0.0216(13)
C9A 0.0392(16) 0.0345(15) 0.0380(16) 0.0135(13) 0.0064(13) 0.0175(13)
Se1B 0.03340(15) 0.02453(13) 0.01974(13) 0.00943(10) 0.00871(10) 0.00476(10)
N1B 0.0211(10) 0.0196(9) 0.0193(10) 0.0048(8) 0.0049(8) 0.0074(8)
O1B 0.0572(13) 0.0372(10) 0.0286(10) 0.0305(10) 0.0214(9) 0.0194(9)
C2B 0.0203(12) 0.0181(10) 0.0217(12) 0.0035(9) 0.0063(9) 0.0064(9)
N3B 0.0294(11) 0.0209(10) 0.0228(10) 0.0139(9) 0.0105(9) 0.0087(8)
C4B 0.0295(13) 0.0236(12) 0.0245(13) 0.0101(10) 0.0105(10) 0.0110(10)
C5B 0.0270(13) 0.0209(11) 0.0229(12) 0.0094(10) 0.0104(10) 0.0078(10)
C6B 0.0164(11) 0.0159(10) 0.0241(12) 0.0038(9) 0.0070(9) 0.0061(9)
C7B 0.0200(12) 0.0170(10) 0.0278(13) 0.0067(9) 0.0049(10) 0.0072(9)
C8B 0.0283(14) 0.0208(12) 0.0409(16) 0.0061(10) 0.0102(12) 0.0135(11)
C9B 0.0436(17) 0.0268(13) 0.0432(17) 0.0174(12) 0.0256(14) 0.0122(12)

loop_
_atom_type_symbol
_atom_type_description
_atom_type_scat_dispersion_real
_atom_type_scat_dispersion_imag
_atom_type_scat_source
C C 0.0033 0.0016 'International Tables Vol C Tables 4.2.6.8 and 6.1.1.4'
H H 0.0000 0.0000 'International Tables Vol C Tables 4.2.6.8 and 6.1.1.4'
N N 0.0061 0.0033 'International Tables Vol C Tables 4.2.6.8 and 6.1.1.4'
O O 0.0106 0.0060 'International Tables Vol C Tables 4.2.6.8 and 6.1.1.4'
Se Se -0.0929 2.2259 'International Tables Vol C Tables 4.2.6.8 and 6.1.1.4'

loop_
_geom_angle_atom_site_label_1
_geom_angle_atom_site_label_2
_geom_angle_atom_site_label_3
_geom_angle
C2 N1 C6 123.3(2)
N3 C2 N1 116.7(2)
N3 C2 Se1 122.59(17)
N1 C2 Se1 120.70(17)
C2 N3 C4 125.2(2)
O1 C4 N3 119.3(2)
O1 C4 C5 126.0(2)
N3 C4 C5 114.6(2)
C6 C5 C4 121.0(2)
C5 C6 N1 119.0(2)
C5 C6 C7 125.6(2)
N1 C6 C7 115.3(2)
C6 C7 C8 112.8(2)
C6 C7 C9 108.6(2)
C8 C7 C9 111.5(2)
C2A N1A C6A 123.9(2)
N3A C2A N1A 115.0(2)
N3A C2A Se1A 121.33(18)
N1A C2A Se1A 123.65(18)
C2A N3A C4A 126.5(2)
O1A C4A N3A 120.3(2)
O1A C4A C5A 125.3(2)
N3A C4A C5A 114.4(2)
C6A C5A C4A 120.7(2)
C5A C6A N1A 119.3(2)
C5A C6A C7A 125.4(2)
N1A C6A C7A 115.2(2)
C6A C7A C9A 112.9(2)
C6A C7A C8A 109.1(2)
C9A C7A C8A 110.6(2)
C2B N1B C6B 123.9(2)
N1B C2B N3B 115.9(2)
N1B C2B Se1B 122.91(17)
N3B C2B Se1B 121.19(17)
C2B N3B C4B 125.9(2)
O1B C4B N3B 119.7(2)
O1B C4B C5B 125.8(2)
N3B C4B C5B 114.5(2)
C6B C5B C4B 120.6(2)
C5B C6B N1B 119.2(2)
C5B C6B C7B 125.5(2)
N1B C6B C7B 115.4(2)
C6B C7B C9B 112.8(2)
C6B C7B C8B 110.0(2)
C9B C7B C8B 110.1(2)
C6 N1 H1A 118
C2 N1 H1A 118
C4 N3 H3A 117
C2 N3 H3A 117
C6A N1A H1AA 118
C2A N1A H1AA 118
C2A N3A H3AA 117
C4A N3A H3AA 117
C2B N1B H1BA 118
C6B N1B H1BA 118
C4B N3B H3BA 117
C2B N3B H3BA 117
C4 C5 H5A 120
C6 C5 H5A 119
C9 C7 H7A 108
C6 C7 H7A 108
C8 C7 H7A 108
H8B C8 H8C 109
C7 C8 H8A 109
H8A C8 H8C 109
C7 C8 H8C 109
H8A C8 H8B 109
C7 C8 H8B 109
H9A C9 H9B 110
C7 C9 H9C 109
H9B C9 H9C 109
C7 C9 H9B 109
H9A C9 H9C 109
C7 C9 H9A 109
C4A C5A H5AA 120
C6A C5A H5AA 120
C9A C7A H7AA 108
C8A C7A H7AA 108
C6A C7A H7AA 108
H8AA C8A H8AB 109
C7A C8A H8AB 109
C7A C8A H8AC 109
H8AB C8A H8AC 109
H8AA C8A H8AC 110
C7A C8A H8AA 109
H9AA C9A H9AB 110
H9AA C9A H9AC 109
H9AB C9A H9AC 109
C7A C9A H9AC 109
C7A C9A H9AA 109
C7A C9A H9AB 109
C4B C5B H5BA 120
C6B C5B H5BA 120
C6B C7B H7BA 108
C8B C7B H7BA 108
C9B C7B H7BA 108
C7B C8B H8BA 109
C7B C8B H8BB 109
C7B C8B H8BC 109
H8BA C8B H8BB 110
H8BA C8B H8BC 109
H8BB C8B H8BC 110
C7B C9B H9BA 109
C7B C9B H9BB 109
C7B C9B H9BC 109
H9BA C9B H9BB 109
H9BA C9B H9BC 109
H9BB C9B H9BC 109

loop_
_geom_bond_atom_site_label_1
_geom_bond_atom_site_label_2
_geom_bond_distance
Se1 C2 1.843(2)
O1 C4 1.230(3)
N1 C2 1.348(3)
N1 C6 1.389(3)
C2 N3 1.341(3)
N3 C4 1.400(3)
C4 C5 1.437(3)
C5 C6 1.340(3)
C6 C7 1.504(3)
C7 C8 1.526(3)
C7 C9 1.529(4)
Se1A C2A 1.824(2)
O1A C4A 1.237(3)
N1A C2A 1.354(3)
N1A C6A 1.383(3)
C2A N3A 1.351(3)
N3A C4A 1.391(3)
C4A C5A 1.434(3)
C5A C6A 1.346(3)
C6A C7A 1.508(3)
C7A C9A 1.528(4)
C7A C8A 1.543(4)
Se1B C2B 1.835(2)
N1B C2B 1.342(3)
N1B C6B 1.389(3)
O1B C4B 1.226(3)
C2B N3B 1.353(3)
N3B C4B 1.395(3)
C4B C5B 1.441(3)
C5B C6B 1.348(3)
C6B C7B 1.509(3)
C7B C9B 1.515(4)
C7B C8B 1.533(3)
N1 H1A 0.88
N3 H3A 0.88
N1A H1AA 0.88
N3A H3AA 0.88
N1B H1BA 0.88
N3B H3BA 0.88
C5 H5A 0.95
C7 H7A 1.00
C8 H8C 0.98
C8 H8B 0.98
C8 H8A 0.98
C9 H9C 0.98
C9 H9A 0.98
C9 H9B 0.98
C5A H5AA 0.95
C7A H7AA 1.00
C8A H8AB 0.98
C8A H8AC 0.98
C8A H8AA 0.98
C9A H9AC 0.98
C9A H9AA 0.98
C9A H9AB 0.98
C5B H5BA 0.95
C7B H7BA 1.00
C8B H8BA 0.98
C8B H8BB 0.98
C8B H8BC 0.98
C9B H9BA 0.98
C9B H9BB 0.98
C9B H9BC 0.98

loop_
_geom_hbond_atom_site_label_D
_geom_hbond_atom_site_label_H
_geom_hbond_atom_site_label_A
_geom_hbond_site_symmetry_A
_geom_hbond_distance_DH
_geom_hbond_distance_HA
_geom_hbond_distance_DA
_geom_hbond_angle_DHA
N3 H3A O1B 2_766 0.88 1.91 2.782(3) 169
N1A H1AA O1 . 0.88 2.00 2.860(3) 167
N1B H1BA O1A 2_665 0.88 1.92 2.796(3) 177
N1 H1A Se1 2_776 0.88 2.60 3.460(2) 165
N3B H3BA Se1 2_766 0.88 2.56 3.428(2) 167
N3A H3AA Se1B 2_665 0.88 2.60 3.430(2) 157

loop_
_cod_related_entry_id
_cod_related_entry_database
_cod_related_entry_code
1 ChemSpider 30654452
